data_4081624
loop_
_publ_author_name
'Higgins, Jessica A.'
'Cloke, F. Geoffrey N.'
'Roe, S. Mark'

_publ_section_title
;
 Synthesis and CO2Insertion Chemistry of Uranium(IV) Mixed-Sandwich Alkyl
 and Hydride Complexes
;
_journal_issue 19
_journal_name_full Organometallics
_journal_page_first 5244
_journal_paper_doi 10.1021/om400720m
_journal_volume 32
_journal_year 2013
_chemical_compound_source 'synthesis as described'
_chemical_formula_moiety 'C43 H82 Si4 U'
_chemical_formula_sum 'C43 H82 Si4 U'
_chemical_formula_weight 949.48
_chemical_name_common complex_5_bisTMS
_chemical_name_systematic
;
 ?
;
_space_group_IT_number 14
_symmetry_cell_setting monoclinic
_symmetry_Int_Tables_number 14
_symmetry_space_group_name_Hall '-P 2yn'
_symmetry_space_group_name_H-M 'P 1 21/n 1'
_atom_sites_solution_hydrogens geom
_atom_sites_solution_primary direct
_atom_sites_solution_secondary difmap
_audit_conform_dict_location ftp://ftp.iucr.org/pub/cif_core.dic
_audit_conform_dict_name cif_core.dic
_audit_conform_dict_version 2.4
_audit_creation_date 2013-03-08T13:29:13-00:00
_audit_creation_method 'WinGX routine CIF_UPDATE'
_cell_angle_alpha 90
_cell_angle_beta 104.2880(10)
_cell_angle_gamma 90
_cell_formula_units_Z 4
_cell_length_a 13.4982(2)
_cell_length_b 21.8746(3)
_cell_length_c 16.1720(2)
_cell_measurement_reflns_used 7189
_cell_measurement_temperature 173(2)
_cell_measurement_theta_max 0
_cell_measurement_theta_min 0
_cell_measurement_wavelength 0.71073
_cell_volume 4627.36(11)
_computing_cell_refinement 'HKL Scalepack (Otwinowski & Minor 1997)'
_computing_data_collection 'Collect (Bruker AXS BV, 1997-2004)'
_computing_data_reduction 'HKL Denzo and Scalepack (Otwinowski & Minor 1997)'
_computing_molecular_graphics 'Ortep-3 for Windows (Farrugia, 1997)'
_computing_publication_material 'WinGX publication routines (Farrugia, 1999)'
_computing_structure_refinement 'SHELXL-97 (Sheldrick, 1997)'
_computing_structure_solution 'SHELXS-97 (Sheldrick, 1990)'
_diffrn_ambient_temperature 173(2)
_diffrn_detector 'CCD plate'
_diffrn_measured_fraction_theta_full 0.986
_diffrn_measured_fraction_theta_max 0.986
_diffrn_measurement_device '95mm CCD camera on \k-goniostat'
_diffrn_measurement_device_type KappaCCD
_diffrn_measurement_method 'CCD rotation images, thick slices'
_diffrn_orient_matrix_type 'by Bruker AXS Collect from scalepack cell'
_diffrn_orient_matrix_UB_11 0.475668E-1
_diffrn_orient_matrix_UB_12 0.217445E-1
_diffrn_orient_matrix_UB_13 0.482461E-1
_diffrn_orient_matrix_UB_21 0.540388E-1
_diffrn_orient_matrix_UB_22 0
_diffrn_orient_matrix_UB_23 -0.326078E-1
_diffrn_orient_matrix_UB_31 -0.257213E-1
_diffrn_orient_matrix_UB_32 0.402125E-1
_diffrn_orient_matrix_UB_33 -0.260887E-1
_diffrn_radiation_monochromator graphite
_diffrn_radiation_probe x-ray
_diffrn_radiation_type MoK\a
_diffrn_radiation_wavelength 0.71073
_diffrn_reflns_av_R_equivalents 0.0764
_diffrn_reflns_av_unetI/netI 0.0442
_diffrn_reflns_limit_h_max 17
_diffrn_reflns_limit_h_min -13
_diffrn_reflns_limit_k_max 28
_diffrn_reflns_limit_k_min -28
_diffrn_reflns_limit_l_max 20
_diffrn_reflns_limit_l_min -18
_diffrn_reflns_number 60415
_diffrn_reflns_theta_full 27.45
_diffrn_reflns_theta_max 27.45
_diffrn_reflns_theta_min 3.47
_diffrn_source 'Enraf Nonius FR590'
_exptl_absorpt_coefficient_mu 3.638
_exptl_absorpt_correction_T_max 0.8147
_exptl_absorpt_correction_T_min 0.5695
_exptl_absorpt_correction_type multi-scan
_exptl_absorpt_process_details
;
        [c.f. r.h. blessing, acta cryst. (1995), a51, 33-38]
;
_exptl_crystal_colour orange
_exptl_crystal_density_diffrn 1.363
_exptl_crystal_density_method 'not measured'
_exptl_crystal_description prism
_exptl_crystal_F_000 1952
_exptl_crystal_size_max 0.15
_exptl_crystal_size_mid 0.1
_exptl_crystal_size_min 0.04
_refine_diff_density_max 0.554
_refine_diff_density_min -1.004
_refine_diff_density_rms 0.107
_refine_ls_extinction_method none
_refine_ls_goodness_of_fit_ref 1.025
_refine_ls_hydrogen_treatment constr
_refine_ls_matrix_type full
_refine_ls_number_parameters 433
_refine_ls_number_reflns 10424
_refine_ls_number_restraints 0
_refine_ls_restrained_S_all 1.025
_refine_ls_R_factor_all 0.0434
_refine_ls_R_factor_gt 0.0297
_refine_ls_shift/su_max 0.003
_refine_ls_shift/su_mean 0
_refine_ls_structure_factor_coef Fsqd
_refine_ls_weighting_details 'calc w=1/[\s^2^(Fo^2^)+(0.0229P)^2^+6.7349P] where P=(Fo^2^+2Fc^2^)/3'
_refine_ls_weighting_scheme calc
_refine_ls_wR_factor_gt 0.0613
_refine_ls_wR_factor_ref 0.0652
_reflns_number_gt 8688
_reflns_number_total 10424
_reflns_threshold_expression >2sigma(I)
_cod_data_source_file om400720m_si_002.cif
_cod_data_source_block 5
_cod_original_sg_symbol_H-M 'P 21/n'
_cod_database_code 4081624

loop_
_symmetry_equiv_pos_as_xyz
'x, y, z'
'-x+1/2, y+1/2, -z+1/2'
'-x, -y, -z'
'x-1/2, -y-1/2, z-1/2'

loop_
_atom_site_label
_atom_site_type_symbol
_atom_site_fract_x
_atom_site_fract_y
_atom_site_fract_z
_atom_site_U_iso_or_equiv
_atom_site_adp_type
_atom_site_occupancy
_atom_site_symmetry_multiplicity
_atom_site_calc_flag
_atom_site_refinement_flags
C1 C 1.0173(2) 0.33011(14) 0.7719(2) 0.0162(7) Uani 1 1 d .
C2 C 1.0047(2) 0.27583(13) 0.7221(2) 0.0150(6) Uani 1 1 d .
H2 H 1.0005 0.2847 0.6638 0.018 Uiso 1 1 calc R
C3 C 0.9966(2) 0.21209(13) 0.7351(2) 0.0151(7) Uani 1 1 d .
H3 H 0.9928 0.19 0.6838 0.018 Uiso 1 1 calc R
C4 C 0.9925(2) 0.17210(13) 0.8035(2) 0.0148(6) Uani 1 1 d .
C5 C 0.9954(2) 0.18511(13) 0.8896(2) 0.0160(7) Uani 1 1 d .
H5 H 0.9821 0.1499 0.9194 0.019 Uiso 1 1 calc R
C6 C 1.0132(2) 0.23751(14) 0.9424(2) 0.0172(7) Uani 1 1 d .
H6 H 1.0171 0.2278 1.0004 0.021 Uiso 1 1 calc R
C7 C 1.0264(2) 0.30003(14) 0.9306(2) 0.0167(7) Uani 1 1 d .
H7 H 1.0409 0.3221 0.9828 0.02 Uiso 1 1 calc R
C8 C 1.0234(2) 0.33792(14) 0.8601(2) 0.0168(7) Uani 1 1 d .
H8 H 1.0263 0.3799 0.8755 0.02 Uiso 1 1 calc R
C9 C 1.0722(3) 0.38981(14) 0.6103(2) 0.0206(7) Uani 1 1 d .
H9 H 1.1107 0.3512 0.6066 0.025 Uiso 1 1 calc R
C10 C 0.9687(3) 0.38246(17) 0.5467(2) 0.0312(9) Uani 1 1 d .
H10A H 0.93 0.3499 0.5661 0.047 Uiso 1 1 calc R
H10B H 0.979 0.3719 0.4906 0.047 Uiso 1 1 calc R
H10C H 0.9305 0.4209 0.5427 0.047 Uiso 1 1 calc R
C11 C 1.1317(3) 0.44134(16) 0.5779(2) 0.0310(9) Uani 1 1 d .
H11A H 1.1987 0.4466 0.6179 0.047 Uiso 1 1 calc R
H11B H 1.0931 0.4796 0.5738 0.047 Uiso 1 1 calc R
H11C H 1.1411 0.4304 0.5216 0.047 Uiso 1 1 calc R
C12 C 1.2144(3) 0.39848(16) 0.7866(2) 0.0244(8) Uani 1 1 d .
H12 H 1.2467 0.4336 0.7635 0.029 Uiso 1 1 calc R
C13 C 1.2367(3) 0.40840(19) 0.8832(2) 0.0370(10) Uani 1 1 d .
H13A H 1.2021 0.4456 0.895 0.056 Uiso 1 1 calc R
H13B H 1.3106 0.4127 0.9067 0.056 Uiso 1 1 calc R
H13C H 1.2117 0.3733 0.9098 0.056 Uiso 1 1 calc R
C14 C 1.2693(3) 0.3413(2) 0.7679(3) 0.0473(12) Uani 1 1 d .
H14A H 1.2551 0.3351 0.706 0.071 Uiso 1 1 calc R
H14B H 1.245 0.3058 0.7942 0.071 Uiso 1 1 calc R
H14C H 1.3431 0.346 0.7913 0.071 Uiso 1 1 calc R
C15 C 1.0145(3) 0.47450(14) 0.7499(2) 0.0221(7) Uani 1 1 d .
H15 H 0.9987 0.4702 0.8069 0.027 Uiso 1 1 calc R
C16 C 0.9137(3) 0.48978(16) 0.6857(3) 0.0315(9) Uani 1 1 d .
H16A H 0.8665 0.4552 0.6814 0.047 Uiso 1 1 calc R
H16B H 0.9267 0.4977 0.6297 0.047 Uiso 1 1 calc R
H16C H 0.8833 0.5262 0.705 0.047 Uiso 1 1 calc R
C17 C 1.0876(3) 0.52960(15) 0.7564(3) 0.0330(9) Uani 1 1 d .
H17A H 1.1523 0.5204 0.7976 0.05 Uiso 1 1 calc R
H17B H 1.0563 0.5657 0.7753 0.05 Uiso 1 1 calc R
H17C H 1.1005 0.5376 0.7004 0.05 Uiso 1 1 calc R
C18 C 0.9760(3) 0.04991(14) 0.6791(2) 0.0194(7) Uani 1 1 d .
H18 H 0.909 0.031 0.6806 0.023 Uiso 1 1 calc R
C19 C 0.9561(3) 0.08804(16) 0.5971(2) 0.0275(8) Uani 1 1 d .
H19A H 0.9113 0.1225 0.6016 0.041 Uiso 1 1 calc R
H19B H 0.9231 0.0624 0.5483 0.041 Uiso 1 1 calc R
H19C H 1.0211 0.1035 0.5889 0.041 Uiso 1 1 calc R
C20 C 1.0465(3) -0.00337(16) 0.6677(2) 0.0291(9) Uani 1 1 d .
H20A H 1.0611 -0.0291 0.719 0.044 Uiso 1 1 calc R
H20B H 1.1107 0.013 0.6589 0.044 Uiso 1 1 calc R
H20C H 1.0126 -0.0279 0.6181 0.044 Uiso 1 1 calc R
C21 C 0.9905(3) 0.03896(14) 0.8725(2) 0.0199(7) Uani 1 1 d .
H21 H 1.0227 0.0587 0.9284 0.024 Uiso 1 1 calc R
C22 C 0.8747(3) 0.03689(16) 0.8667(3) 0.0299(9) Uani 1 1 d .
H22A H 0.8477 0.0786 0.8635 0.045 Uiso 1 1 calc R
H22B H 0.863 0.0165 0.9174 0.045 Uiso 1 1 calc R
H22C H 0.8399 0.0142 0.8155 0.045 Uiso 1 1 calc R
C23 C 1.0332(3) -0.02671(15) 0.8781(3) 0.0315(9) Uani 1 1 d .
H23A H 1.1067 -0.0254 0.8817 0.047 Uiso 1 1 calc R
H23B H 0.9984 -0.0497 0.8272 0.047 Uiso 1 1 calc R
H23C H 1.0215 -0.0468 0.929 0.047 Uiso 1 1 calc R
C24 C 1.1717(2) 0.09034(14) 0.8120(2) 0.0192(7) Uani 1 1 d .
H24 H 1.1947 0.0483 0.8013 0.023 Uiso 1 1 calc R
C25 C 1.2125(3) 0.13390(16) 0.7536(3) 0.0279(8) Uani 1 1 d .
H25A H 1.1809 0.1239 0.6938 0.042 Uiso 1 1 calc R
H25B H 1.2869 0.1294 0.7645 0.042 Uiso 1 1 calc R
H25C H 1.1959 0.1761 0.7651 0.042 Uiso 1 1 calc R
C26 C 1.2216(3) 0.1055(2) 0.9054(3) 0.0377(10) Uani 1 1 d .
H26A H 1.1959 0.0775 0.9426 0.057 Uiso 1 1 calc R
H26B H 1.205 0.1477 0.9174 0.057 Uiso 1 1 calc R
H26C H 1.296 0.1011 0.916 0.057 Uiso 1 1 calc R
C27 C 0.7176(2) 0.19637(14) 0.6948(2) 0.0198(7) Uani 1 1 d .
C28 C 0.7420(2) 0.24505(14) 0.6447(2) 0.0181(7) Uani 1 1 d .
C29 C 0.7010(2) 0.29953(14) 0.6705(2) 0.0187(7) Uani 1 1 d .
C30 C 0.6503(2) 0.28499(14) 0.7343(2) 0.0189(7) Uani 1 1 d .
C31 C 0.6623(2) 0.22071(14) 0.7513(2) 0.0199(7) Uani 1 1 d .
C32 C 0.7317(3) 0.12917(15) 0.6804(2) 0.0274(8) Uani 1 1 d .
H32A H 0.7727 0.124 0.6386 0.041 Uiso 1 1 calc R
H32B H 0.6647 0.11 0.6587 0.041 Uiso 1 1 calc R
H32C H 0.7667 0.1099 0.7344 0.041 Uiso 1 1 calc R
C33 C 0.7833(3) 0.23848(15) 0.5667(2) 0.0229(7) Uani 1 1 d .
H33A H 0.8074 0.1965 0.5633 0.034 Uiso 1 1 calc R
H33B H 0.8403 0.267 0.5705 0.034 Uiso 1 1 calc R
H33C H 0.7291 0.2477 0.5156 0.034 Uiso 1 1 calc R
C34 C 0.6969(3) 0.36067(15) 0.6265(2) 0.0255(8) Uani 1 1 d .
H34A H 0.7383 0.3591 0.5847 0.038 Uiso 1 1 calc R
H34B H 0.7237 0.3924 0.6689 0.038 Uiso 1 1 calc R
H34C H 0.6259 0.3702 0.5974 0.038 Uiso 1 1 calc R
C35 C 0.5762(3) 0.32570(16) 0.7641(2) 0.0245(8) Uani 1 1 d .
H35A H 0.552 0.3049 0.8091 0.037 Uiso 1 1 calc R
H35B H 0.518 0.3348 0.716 0.037 Uiso 1 1 calc R
H35C H 0.6105 0.3639 0.7866 0.037 Uiso 1 1 calc R
C36 C 0.6109(3) 0.18465(16) 0.8079(2) 0.0289(9) Uani 1 1 d .
H36A H 0.5781 0.2127 0.8402 0.043 Uiso 1 1 calc R
H36B H 0.662 0.16 0.8477 0.043 Uiso 1 1 calc R
H36C H 0.5592 0.1577 0.7729 0.043 Uiso 1 1 calc R
C37 C 0.7899(2) 0.31200(14) 0.9268(2) 0.0187(7) Uani 1 1 d .
H37 H 0.7155 0.3115 0.8974 0.022 Uiso 1 1 calc R
C38 C 0.8060(3) 0.18003(15) 1.0105(3) 0.0310(9) Uani 1 1 d .
H38A H 0.8028 0.1591 1.0634 0.047 Uiso 1 1 calc R
H38B H 0.8732 0.1732 0.9992 0.047 Uiso 1 1 calc R
H38C H 0.7527 0.1639 0.963 0.047 Uiso 1 1 calc R
C39 C 0.8820(3) 0.28785(17) 1.1223(2) 0.0314(9) Uani 1 1 d .
H39A H 0.8753 0.2612 1.1693 0.047 Uiso 1 1 calc R
H39B H 0.8701 0.3304 1.1362 0.047 Uiso 1 1 calc R
H39C H 0.951 0.2839 1.1135 0.047 Uiso 1 1 calc R
C40 C 0.6554(3) 0.27116(17) 1.0447(3) 0.0317(9) Uani 1 1 d .
H40A H 0.6538 0.2465 1.0949 0.048 Uiso 1 1 calc R
H40B H 0.6034 0.2563 0.9953 0.048 Uiso 1 1 calc R
H40C H 0.6414 0.314 1.0556 0.048 Uiso 1 1 calc R
C41 C 0.9299(3) 0.42332(16) 1.0189(2) 0.0281(8) Uani 1 1 d .
H41A H 0.9279 0.4679 1.0241 0.042 Uiso 1 1 calc R
H41B H 0.9866 0.4117 0.9942 0.042 Uiso 1 1 calc R
H41C H 0.9397 0.4047 1.0754 0.042 Uiso 1 1 calc R
C42 C 0.7910(3) 0.43856(17) 0.8446(2) 0.0325(9) Uani 1 1 d .
H42A H 0.7999 0.4824 0.8565 0.049 Uiso 1 1 calc R
H42B H 0.7226 0.4311 0.8078 0.049 Uiso 1 1 calc R
H42C H 0.8427 0.4245 0.8157 0.049 Uiso 1 1 calc R
C43 C 0.7050(3) 0.42804(16) 0.9970(3) 0.0346(9) Uani 1 1 d .
H43A H 0.7167 0.472 1.0068 0.052 Uiso 1 1 calc R
H43B H 0.7083 0.4075 1.0515 0.052 Uiso 1 1 calc R
H43C H 0.6374 0.4215 0.9585 0.052 Uiso 1 1 calc R
Si1 Si 1.07363(7) 0.39918(4) 0.72731(6) 0.01598(19) Uani 1 1 d .
Si2 Si 1.02670(7) 0.08842(4) 0.78768(6) 0.01465(18) Uani 1 1 d .
Si3 Si 0.78555(7) 0.26500(4) 1.02219(6) 0.0206(2) Uani 1 1 d .
Si4 Si 0.80586(8) 0.39567(4) 0.94762(6) 0.0210(2) Uani 1 1 d .
U1 U 0.859137(8) 0.267464(5) 0.810444(7) 0.01300(4) Uani 1 1 d .

loop_
_atom_site_aniso_label
_atom_site_aniso_U_11
_atom_site_aniso_U_22
_atom_site_aniso_U_33
_atom_site_aniso_U_23
_atom_site_aniso_U_13
_atom_site_aniso_U_12
C1 0.0128(15) 0.0158(14) 0.0198(18) 0.0019(13) 0.0035(13) -0.0013(12)
C2 0.0126(15) 0.0174(15) 0.0154(16) 0.0014(12) 0.0040(13) -0.0004(12)
C3 0.0136(15) 0.0135(13) 0.0183(17) -0.0030(12) 0.0041(13) 0.0006(12)
C4 0.0102(15) 0.0143(14) 0.0184(17) -0.0012(12) 0.0006(13) -0.0006(12)
C5 0.0164(16) 0.0114(14) 0.0194(17) 0.0021(12) 0.0031(13) 0.0025(12)
C6 0.0151(15) 0.0208(16) 0.0142(16) -0.0022(13) 0.0008(13) 0.0050(13)
C7 0.0127(15) 0.0181(15) 0.0175(17) -0.0038(13) 0.0007(13) -0.0003(13)
C8 0.0141(15) 0.0135(14) 0.0223(18) -0.0016(13) 0.0036(14) 0.0002(12)
C9 0.0223(18) 0.0196(15) 0.0200(18) 0.0006(13) 0.0053(14) -0.0006(14)
C10 0.033(2) 0.0337(19) 0.022(2) 0.0021(16) -0.0012(17) -0.0043(17)
C11 0.038(2) 0.0295(18) 0.027(2) 0.0042(16) 0.0115(18) -0.0061(17)
C12 0.0166(17) 0.0287(17) 0.026(2) 0.0010(15) 0.0020(15) -0.0057(14)
C13 0.030(2) 0.047(2) 0.029(2) 0.0013(18) -0.0031(18) -0.0141(18)
C14 0.022(2) 0.056(3) 0.057(3) -0.006(2) -0.004(2) 0.009(2)
C15 0.0279(19) 0.0152(15) 0.026(2) -0.0002(13) 0.0117(16) -0.0016(14)
C16 0.033(2) 0.0255(18) 0.040(2) 0.0090(17) 0.0174(19) 0.0081(16)
C17 0.043(2) 0.0145(15) 0.045(3) -0.0046(16) 0.018(2) -0.0072(16)
C18 0.0201(17) 0.0171(15) 0.0200(18) -0.0052(13) 0.0031(14) 0.0006(13)
C19 0.033(2) 0.0269(18) 0.0197(19) -0.0036(15) 0.0013(16) -0.0002(16)
C20 0.035(2) 0.0236(17) 0.027(2) -0.0081(15) 0.0052(17) 0.0057(16)
C21 0.0230(18) 0.0165(15) 0.0206(18) 0.0006(13) 0.0064(15) -0.0001(13)
C22 0.031(2) 0.0270(18) 0.035(2) -0.0016(16) 0.0132(18) -0.0069(16)
C23 0.042(2) 0.0197(17) 0.035(2) 0.0046(15) 0.0135(19) 0.0008(16)
C24 0.0174(17) 0.0171(15) 0.0228(19) -0.0003(13) 0.0042(14) 0.0034(13)
C25 0.0182(18) 0.0301(18) 0.037(2) 0.0053(16) 0.0104(16) 0.0024(15)
C26 0.020(2) 0.057(3) 0.031(2) -0.007(2) -0.0018(17) 0.0003(18)
C27 0.0142(16) 0.0162(15) 0.0248(19) -0.0011(13) -0.0035(14) -0.0029(13)
C28 0.0116(15) 0.0224(15) 0.0168(17) -0.0033(13) -0.0030(13) -0.0008(12)
C29 0.0123(15) 0.0184(15) 0.0211(18) 0.0000(13) -0.0039(13) 0.0017(13)
C30 0.0138(16) 0.0174(14) 0.0234(19) -0.0005(13) 0.0009(14) 0.0005(12)
C31 0.0140(16) 0.0199(16) 0.0237(19) -0.0007(13) 0.0005(14) -0.0021(13)
C32 0.0255(19) 0.0198(16) 0.033(2) -0.0053(15) 0.0001(16) -0.0017(15)
C33 0.0194(17) 0.0281(17) 0.0192(18) -0.0040(14) 0.0008(14) 0.0030(15)
C34 0.031(2) 0.0197(16) 0.0231(19) 0.0043(14) 0.0015(16) 0.0045(15)
C35 0.0177(17) 0.0264(17) 0.028(2) 0.0006(15) 0.0018(15) 0.0049(14)
C36 0.0226(19) 0.0286(18) 0.035(2) 0.0052(16) 0.0058(16) -0.0063(15)
C37 0.0153(16) 0.0199(15) 0.0205(18) -0.0012(13) 0.0038(14) 0.0006(13)
C38 0.034(2) 0.0211(17) 0.043(2) 0.0030(16) 0.0185(19) -0.0012(16)
C39 0.041(2) 0.0307(18) 0.021(2) 0.0008(15) 0.0047(17) -0.0024(17)
C40 0.037(2) 0.0288(18) 0.037(2) 0.0003(17) 0.0224(19) -0.0003(17)
C41 0.036(2) 0.0241(17) 0.027(2) -0.0077(15) 0.0133(17) -0.0014(16)
C42 0.035(2) 0.0302(19) 0.031(2) 0.0068(16) 0.0061(18) -0.0021(17)
C43 0.039(2) 0.0231(17) 0.048(3) -0.0020(17) 0.022(2) 0.0059(17)
Si1 0.0159(4) 0.0136(4) 0.0181(5) -0.0001(3) 0.0035(4) -0.0028(3)
Si2 0.0148(4) 0.0119(4) 0.0167(5) -0.0003(3) 0.0028(4) 0.0002(3)
Si3 0.0234(5) 0.0186(4) 0.0216(5) -0.0009(4) 0.0092(4) -0.0005(4)
Si4 0.0252(5) 0.0180(4) 0.0218(5) 0.0000(4) 0.0098(4) 0.0017(4)
U1 0.01131(6) 0.01239(6) 0.01476(6) -0.00107(5) 0.00217(4) 0.00020(5)

loop_
_atom_type_symbol
_atom_type_description
_atom_type_scat_dispersion_real
_atom_type_scat_dispersion_imag
_atom_type_scat_source
C C 0.0033 0.0016 'International Tables Vol C Tables 4.2.6.8 and 6.1.1.4'
H H 0 0 'International Tables Vol C Tables 4.2.6.8 and 6.1.1.4'
Si Si 0.0817 0.0704 'International Tables Vol C Tables 4.2.6.8 and 6.1.1.4'
U U -9.6767 9.6646 'International Tables Vol C Tables 4.2.6.8 and 6.1.1.4'

loop_
_geom_angle_atom_site_label_1
_geom_angle_atom_site_label_2
_geom_angle_atom_site_label_3
_geom_angle
C8 C1 C2 129.8(3)
C8 C1 Si1 110.8(2)
C2 C1 Si1 116.7(2)
C8 C1 U1 71.74(18)
C2 C1 U1 73.72(18)
Si1 C1 U1 152.61(15)
C3 C2 C1 137.7(3)
C3 C2 U1 76.26(18)
C1 C2 U1 75.99(19)
C3 C2 H2 111.1
C1 C2 H2 111.1
U1 C2 H2 131.7
C2 C3 C4 137.7(3)
C2 C3 U1 73.56(18)
C4 C3 U1 76.45(18)
C2 C3 H3 111.2
C4 C3 H3 111.2
U1 C3 H3 135.8
C5 C4 C3 130.2(3)
C5 C4 Si2 112.0(2)
C3 C4 Si2 115.2(2)
C5 C4 U1 70.67(17)
C3 C4 U1 73.68(17)
Si2 C4 U1 154.33(15)
C4 C5 C6 135.9(3)
C4 C5 U1 79.35(17)
C6 C5 U1 74.72(17)
C4 C5 H5 112
C6 C5 H5 112
U1 C5 H5 126.7
C7 C6 C5 135.9(3)
C7 C6 U1 75.59(18)
C5 C6 U1 74.52(17)
C7 C6 H6 112
C5 C6 H6 112
U1 C6 H6 133.4
C6 C7 C8 135.2(3)
C6 C7 U1 74.13(17)
C8 C7 U1 73.63(18)
C6 C7 H7 112.4
C8 C7 H7 112.4
U1 C7 H7 136.8
C7 C8 C1 136.8(3)
C7 C8 U1 75.95(18)
C1 C8 U1 77.80(18)
C7 C8 H8 111.6
C1 C8 H8 111.6
U1 C8 H8 128.1
C10 C9 C11 108.3(3)
C10 C9 Si1 117.7(3)
C11 C9 Si1 112.3(2)
C10 C9 H9 105.9
C11 C9 H9 105.9
Si1 C9 H9 105.9
C9 C10 H10A 109.5
C9 C10 H10B 109.5
H10A C10 H10B 109.5
C9 C10 H10C 109.5
H10A C10 H10C 109.5
H10B C10 H10C 109.5
C9 C11 H11A 109.5
C9 C11 H11B 109.5
H11A C11 H11B 109.5
C9 C11 H11C 109.5
H11A C11 H11C 109.5
H11B C11 H11C 109.5
C14 C12 C13 109.7(3)
C14 C12 Si1 112.4(2)
C13 C12 Si1 115.6(3)
C14 C12 H12 106.2
C13 C12 H12 106.2
Si1 C12 H12 106.2
C12 C13 H13A 109.5
C12 C13 H13B 109.5
H13A C13 H13B 109.5
C12 C13 H13C 109.5
H13A C13 H13C 109.5
H13B C13 H13C 109.5
C12 C14 H14A 109.5
C12 C14 H14B 109.5
H14A C14 H14B 109.5
C12 C14 H14C 109.5
H14A C14 H14C 109.5
H14B C14 H14C 109.5
C16 C15 C17 108.8(3)
C16 C15 Si1 113.8(2)
C17 C15 Si1 113.4(2)
C16 C15 H15 106.8
C17 C15 H15 106.8
Si1 C15 H15 106.8
C15 C16 H16A 109.5
C15 C16 H16B 109.5
H16A C16 H16B 109.5
C15 C16 H16C 109.5
H16A C16 H16C 109.5
H16B C16 H16C 109.5
C15 C17 H17A 109.5
C15 C17 H17B 109.5
H17A C17 H17B 109.5
C15 C17 H17C 109.5
H17A C17 H17C 109.5
H17B C17 H17C 109.5
C19 C18 C20 106.8(3)
C19 C18 Si2 120.0(2)
C20 C18 Si2 110.5(2)
C19 C18 H18 106.2
C20 C18 H18 106.2
Si2 C18 H18 106.2
C18 C19 H19A 109.5
C18 C19 H19B 109.5
H19A C19 H19B 109.5
C18 C19 H19C 109.5
H19A C19 H19C 109.5
H19B C19 H19C 109.5
C18 C20 H20A 109.5
C18 C20 H20B 109.5
H20A C20 H20B 109.5
C18 C20 H20C 109.5
H20A C20 H20C 109.5
H20B C20 H20C 109.5
C23 C21 C22 109.5(3)
C23 C21 Si2 114.4(3)
C22 C21 Si2 114.2(2)
C23 C21 H21 106
C22 C21 H21 106
Si2 C21 H21 106
C21 C22 H22A 109.5
C21 C22 H22B 109.5
H22A C22 H22B 109.5
C21 C22 H22C 109.5
H22A C22 H22C 109.5
H22B C22 H22C 109.5
C21 C23 H23A 109.5
C21 C23 H23B 109.5
H23A C23 H23B 109.5
C21 C23 H23C 109.5
H23A C23 H23C 109.5
H23B C23 H23C 109.5
C26 C24 C25 109.6(3)
C26 C24 Si2 112.9(3)
C25 C24 Si2 113.2(2)
C26 C24 H24 106.9
C25 C24 H24 106.9
Si2 C24 H24 106.9
C24 C25 H25A 109.5
C24 C25 H25B 109.5
H25A C25 H25B 109.5
C24 C25 H25C 109.5
H25A C25 H25C 109.5
H25B C25 H25C 109.5
C24 C26 H26A 109.5
C24 C26 H26B 109.5
H26A C26 H26B 109.5
C24 C26 H26C 109.5
H26A C26 H26C 109.5
H26B C26 H26C 109.5
C31 C27 C28 108.5(3)
C31 C27 C32 124.9(3)
C28 C27 C32 125.8(3)
C31 C27 U1 75.05(18)
C28 C27 U1 75.47(17)
C32 C27 U1 123.7(2)
C29 C28 C27 107.4(3)
C29 C28 C33 125.3(3)
C27 C28 C33 126.2(3)
C29 C28 U1 74.95(18)
C27 C28 U1 75.00(18)
C33 C28 U1 125.5(2)
C30 C29 C28 108.7(3)
C30 C29 C34 125.3(3)
C28 C29 C34 125.2(3)
C30 C29 U1 76.25(18)
C28 C29 U1 75.62(17)
C34 C29 U1 122.5(2)
C29 C30 C31 108.1(3)
C29 C30 C35 125.7(3)
C31 C30 C35 124.8(3)
C29 C30 U1 74.65(17)
C31 C30 U1 74.25(18)
C35 C30 U1 127.9(2)
C27 C31 C30 107.2(3)
C27 C31 C36 126.2(3)
C30 C31 C36 125.8(3)
C27 C31 U1 75.49(18)
C30 C31 U1 76.06(18)
C36 C31 U1 121.9(2)
C27 C32 H32A 109.5
C27 C32 H32B 109.5
H32A C32 H32B 109.5
C27 C32 H32C 109.5
H32A C32 H32C 109.5
H32B C32 H32C 109.5
C28 C33 H33A 109.5
C28 C33 H33B 109.5
H33A C33 H33B 109.5
C28 C33 H33C 109.5
H33A C33 H33C 109.5
H33B C33 H33C 109.5
C29 C34 H34A 109.5
C29 C34 H34B 109.5
H34A C34 H34B 109.5
C29 C34 H34C 109.5
H34A C34 H34C 109.5
H34B C34 H34C 109.5
C30 C35 H35A 109.5
C30 C35 H35B 109.5
H35A C35 H35B 109.5
C30 C35 H35C 109.5
H35A C35 H35C 109.5
H35B C35 H35C 109.5
C31 C36 H36A 109.5
C31 C36 H36B 109.5
H36A C36 H36B 109.5
C31 C36 H36C 109.5
H36A C36 H36C 109.5
H36B C36 H36C 109.5
Si4 C37 Si3 114.69(18)
Si4 C37 U1 118.11(16)
Si3 C37 U1 120.13(15)
Si4 C37 H37 98.9
Si3 C37 H37 98.9
U1 C37 H37 98.9
Si3 C38 H38A 109.5
Si3 C38 H38B 109.5
H38A C38 H38B 109.5
Si3 C38 H38C 109.5
H38A C38 H38C 109.5
H38B C38 H38C 109.5
Si3 C39 H39A 109.5
Si3 C39 H39B 109.5
H39A C39 H39B 109.5
Si3 C39 H39C 109.5
H39A C39 H39C 109.5
H39B C39 H39C 109.5
Si3 C40 H40A 109.5
Si3 C40 H40B 109.5
H40A C40 H40B 109.5
Si3 C40 H40C 109.5
H40A C40 H40C 109.5
H40B C40 H40C 109.5
Si4 C41 H41A 109.5
Si4 C41 H41B 109.5
H41A C41 H41B 109.5
Si4 C41 H41C 109.5
H41A C41 H41C 109.5
H41B C41 H41C 109.5
Si4 C42 H42A 109.5
Si4 C42 H42B 109.5
H42A C42 H42B 109.5
Si4 C42 H42C 109.5
H42A C42 H42C 109.5
H42B C42 H42C 109.5
Si4 C43 H43A 109.5
Si4 C43 H43B 109.5
H43A C43 H43B 109.5
Si4 C43 H43C 109.5
H43A C43 H43C 109.5
H43B C43 H43C 109.5
C9 Si1 C12 105.30(16)
C9 Si1 C15 112.52(15)
C12 Si1 C15 108.87(16)
C9 Si1 C1 112.57(14)
C12 Si1 C1 104.13(15)
C15 Si1 C1 112.74(15)
C24 Si2 C21 107.36(15)
C24 Si2 C18 108.42(15)
C21 Si2 C18 108.27(15)
C24 Si2 C4 102.74(14)
C21 Si2 C4 109.46(15)
C18 Si2 C4 119.89(14)
C37 Si3 C39 114.14(16)
C37 Si3 C40 109.94(16)
C39 Si3 C40 107.20(19)
C37 Si3 C38 115.02(16)
C39 Si3 C38 105.05(18)
C40 Si3 C38 104.78(17)
C37 Si4 C43 112.53(16)
C37 Si4 C42 110.37(17)
C43 Si4 C42 105.00(19)
C37 Si4 C41 118.14(15)
C43 Si4 C41 104.28(18)
C42 Si4 C41 105.47(18)
C37 U1 C8 89.16(10)
C37 U1 C5 104.13(10)
C8 U1 C5 79.70(9)
C37 U1 C6 81.69(10)
C8 U1 C6 58.20(10)
C5 U1 C6 30.76(9)
C37 U1 C7 75.83(10)
C8 U1 C7 30.42(10)
C5 U1 C7 58.31(9)
C6 U1 C7 30.28(9)
C37 U1 C2 145.83(10)
C8 U1 C2 57.31(10)
C5 U1 C2 78.12(10)
C6 U1 C2 85.13(10)
C7 U1 C2 76.94(10)
C37 U1 C1 115.76(10)
C8 U1 C1 30.47(10)
C5 U1 C1 87.88(9)
C6 U1 C1 78.89(10)
C7 U1 C1 57.86(10)
C2 U1 C1 30.29(9)
C37 U1 C3 158.15(10)
C8 U1 C3 77.57(9)
C5 U1 C3 56.77(10)
C6 U1 C3 76.58(10)
C7 U1 C3 84.19(9)
C2 U1 C3 30.18(8)
C1 U1 C3 57.86(9)
C37 U1 C4 133.70(10)
C8 U1 C4 86.95(9)
C5 U1 C4 29.98(9)
C6 U1 C4 57.49(9)
C7 U1 C4 77.93(9)
C2 U1 C4 57.77(9)
C1 U1 C4 79.44(9)
C3 U1 C4 29.87(9)
C37 U1 C31 84.22(11)
C8 U1 C31 166.07(9)
C5 U1 C31 113.79(9)
C6 U1 C31 132.31(10)
C7 U1 C31 154.89(10)
C2 U1 C31 126.78(10)
C1 U1 C31 146.87(10)
C3 U1 C31 112.21(10)
C4 U1 C31 106.46(9)
C37 U1 C29 99.18(10)
C8 U1 C29 120.92(9)
C5 U1 C29 149.15(9)
C6 U1 C29 178.81(10)
C7 U1 C29 149.12(9)
C2 U1 C29 93.71(10)
C1 U1 C29 99.98(10)
C3 U1 C29 102.52(10)
C4 U1 C29 122.02(9)
C31 U1 C29 48.71(10)
C37 U1 C27 113.61(11)
C8 U1 C27 155.15(10)
C5 U1 C27 102.83(9)
C6 U1 C27 131.91(9)
C7 U1 C27 161.06(9)
C2 U1 C27 98.62(10)
C1 U1 C27 124.74(10)
C3 U1 C27 83.25(10)
C4 U1 C27 84.13(9)
C31 U1 C27 29.46(10)
C29 U1 C27 48.48(9)

loop_
_geom_bond_atom_site_label_1
_geom_bond_atom_site_label_2
_geom_bond_distance
C1 C8 1.419(5)
C1 C2 1.422(4)
C1 Si1 1.911(3)
C1 U1 2.735(3)
C2 C3 1.418(4)
C2 U1 2.706(3)
C2 H2 0.95
C3 C4 1.422(4)
C3 U1 2.740(3)
C3 H3 0.95
C4 C5 1.412(5)
C4 Si2 1.920(3)
C4 U1 2.776(3)
C5 C6 1.415(4)
C5 U1 2.665(3)
C5 H5 0.95
C6 C7 1.399(4)
C6 U1 2.668(3)
C6 H6 0.95
C7 C8 1.402(4)
C7 U1 2.686(3)
C7 H7 0.95
C8 U1 2.657(3)
C8 H8 0.95
C9 C10 1.525(5)
C9 C11 1.548(5)
C9 Si1 1.899(4)
C9 H9 1
C10 H10A 0.98
C10 H10B 0.98
C10 H10C 0.98
C11 H11A 0.98
C11 H11B 0.98
C11 H11C 0.98
C12 C14 1.522(5)
C12 C13 1.532(5)
C12 Si1 1.906(3)
C12 H12 1
C13 H13A 0.98
C13 H13B 0.98
C13 H13C 0.98
C14 H14A 0.98
C14 H14B 0.98
C14 H14C 0.98
C15 C16 1.531(5)
C15 C17 1.545(5)
C15 Si1 1.905(3)
C15 H15 1
C16 H16A 0.98
C16 H16B 0.98
C16 H16C 0.98
C17 H17A 0.98
C17 H17B 0.98
C17 H17C 0.98
C18 C19 1.534(5)
C18 C20 1.544(4)
C18 Si2 1.915(3)
C18 H18 1
C19 H19A 0.98
C19 H19B 0.98
C19 H19C 0.98
C20 H20A 0.98
C20 H20B 0.98
C20 H20C 0.98
C21 C23 1.542(4)
C21 C22 1.543(5)
C21 Si2 1.903(3)
C21 H21 1
C22 H22A 0.98
C22 H22B 0.98
C22 H22C 0.98
C23 H23A 0.98
C23 H23B 0.98
C23 H23C 0.98
C24 C26 1.531(5)
C24 C25 1.536(5)
C24 Si2 1.900(3)
C24 H24 1
C25 H25A 0.98
C25 H25B 0.98
C25 H25C 0.98
C26 H26A 0.98
C26 H26B 0.98
C26 H26C 0.98
C27 C31 1.419(5)
C27 C28 1.425(5)
C27 C32 1.508(4)
C27 U1 2.793(3)
C28 C29 1.420(4)
C28 C33 1.507(5)
C28 U1 2.799(3)
C29 C30 1.407(5)
C29 C34 1.509(4)
C29 U1 2.790(3)
C30 C31 1.434(4)
C30 C35 1.504(5)
C30 U1 2.811(3)
C31 C36 1.501(5)
C31 U1 2.787(3)
C32 H32A 0.98
C32 H32B 0.98
C32 H32C 0.98
C33 H33A 0.98
C33 H33B 0.98
C33 H33C 0.98
C34 H34A 0.98
C34 H34B 0.98
C34 H34C 0.98
C35 H35A 0.98
C35 H35B 0.98
C35 H35C 0.98
C36 H36A 0.98
C36 H36B 0.98
C36 H36C 0.98
C37 Si4 1.864(3)
C37 Si3 1.866(3)
C37 U1 2.497(3)
C37 H37 1
C38 Si3 1.895(3)
C38 H38A 0.98
C38 H38B 0.98
C38 H38C 0.98
C39 Si3 1.877(4)
C39 H39A 0.98
C39 H39B 0.98
C39 H39C 0.98
C40 Si3 1.884(4)
C40 H40A 0.98
C40 H40B 0.98
C40 H40C 0.98
C41 Si4 1.882(4)
C41 H41A 0.98
C41 H41B 0.98
C41 H41C 0.98
C42 Si4 1.879(4)
C42 H42A 0.98
C42 H42B 0.98
C42 H42C 0.98
C43 Si4 1.879(4)
C43 H43A 0.98
C43 H43B 0.98
C43 H43C 0.98
